data_7715272
loop_
_publ_author_name
'Samii, Rouzbeh'
'Barkas, Essi'
'Zanders, David'
'Fransson, Anton'
'Lahtinen, Manu'
'Kessler, Vadim'
'Tuononen, Heikki M.'
'Moilanen, Jani O.'
'O'Brien, Nathan J'

_publ_section_title
;
 Synthesis, characterisation and reactivity of a zinc triazenide for
 potential use in vapour deposition.
;
_journal_issue 13
_journal_name_full 'Dalton transactions (Cambridge, England : 2003)'
_journal_page_first 5911
_journal_page_last 5916
_journal_paper_doi 10.1039/d4dt00084f
_journal_volume 53
_journal_year 2024
_chemical_formula_moiety 'C32 H72 N12 Zn2'
_chemical_formula_sum 'C32 H72 N12 Zn2'
_chemical_formula_weight 755.75
_chemical_name_systematic Zn2(triaz)4
_space_group_crystal_system monoclinic
_space_group_IT_number 14
_space_group_name_Hall '-P 2ybc'
_space_group_name_H-M_alt 'P 1 21/c 1'
_atom_sites_solution_hydrogens geom
_atom_sites_solution_primary iterative
_audit_creation_date 2023-10-15
_audit_creation_method
;
Olex2 1.2
(compiled 2018.05.29 svn.r3508 for OlexSys, GUI svn.r5506)
;
_audit_update_record
;
2024-01-10 deposited with the CCDC.	2024-02-26 downloaded from the CCDC.
;
_cell_angle_alpha 90
_cell_angle_beta 101.5640(10)
_cell_angle_gamma 90
_cell_formula_units_Z 2
_cell_length_a 10.46540(10)
_cell_length_b 11.07540(10)
_cell_length_c 18.2679(2)
_cell_measurement_reflns_used 14014
_cell_measurement_temperature 120.01(10)
_cell_measurement_theta_max 76.3100
_cell_measurement_theta_min 4.2730
_cell_volume 2074.42(4)
_computing_cell_refinement 'CrysAlisPro 1.171.39.46 (Rigaku OD, 2018)'
_computing_data_collection 'CrysAlisPro 1.171.39.46 (Rigaku OD, 2018)'
_computing_data_reduction 'CrysAlisPro 1.171.39.46 (Rigaku OD, 2018)'
_computing_molecular_graphics 'Olex2 (Dolomanov et al., 2009)'
_computing_publication_material 'Olex2 (Dolomanov et al., 2009)'
_computing_structure_refinement 'ShelXL (Sheldrick, 2015)'
_computing_structure_solution 'olex2.solve (Bourhis et al., 2015)'
_diffrn_ambient_temperature 120.15
_diffrn_detector_area_resol_mean 5.1947
_diffrn_detector_type Atlas
_diffrn_measured_fraction_theta_full 1.000
_diffrn_measured_fraction_theta_max 0.992
_diffrn_measurement_details
;
List of Runs (angles in degrees, time in seconds):

  # Type    Start    End  Width  t~exp~   \w     \q     \k     \f   Frames
#--------------------------------------------------------------------------
  1  \w   -122.00  -1.00   1.00    2.00    --  -42.17 -19.00  30.00  121
  2  \w    -83.00  38.00   1.00    2.00    --  -42.17  19.00-150.00  121
  3  \w      6.00  83.00   1.00    2.00    --   42.17 -99.00 -60.00   77
  4  \w     27.00  98.00   1.00    2.00    --   42.17-125.00-150.00   71
  5  \w     27.00  98.00   1.00    2.00    --   42.17-125.00  90.00   71
  6  \w     36.00 109.00   1.00   12.50    --  112.00-111.00-120.00   73
  7  \w     40.00 141.00   1.00   12.50    --  112.00 -61.00-150.00  101
  8  \w     83.00 178.00   1.00   12.50    --  112.00  61.00  30.00   95
  9  \w     36.00 109.00   1.00   12.50    --  112.00-111.00  30.00   73
 10  \w     83.00 178.00   1.00   12.50    --  112.00  61.00   0.00   95
 11  \w    104.00 178.00   1.00   12.50    --  112.00 111.00-120.00   74
 12  \w     83.00 178.00   1.00   12.50    --  112.00  61.00  60.00   95
 13  \w     83.00 178.00   1.00   12.50    --  112.00  61.00 -60.00   95
 14  \w     36.00 109.00   1.00   12.50    --  112.00-111.00 -30.00   73
 15  \w     36.00 109.00   1.00   12.50    --  112.00-111.00 120.00   73
 16  \w    103.00 178.00   1.00   12.50    --  112.00  77.00-150.00   75
 17  \w     61.00 146.00   1.00   12.50    --  112.00 178.00 -90.00   85
 18  \w   -114.00 -14.00   1.00    2.00    --  -42.17 -57.00-150.00  100
 19  \w   -114.00 -14.00   1.00    2.00    --  -42.17 -57.00 -30.00  100
 20  \w   -114.00 -14.00   1.00    2.00    --  -42.17 -57.00-120.00  100
 21  \w     14.00 114.00   1.00    2.00    --   42.17  57.00-180.00  100
 22  \w     86.00 178.00   1.00   12.50    --  112.00  45.00 120.00   92
 23  \w     84.00 178.00   1.00   12.50    --  112.00  30.00-180.00   94
;
_diffrn_measurement_device 'four-circle diffractometer'
_diffrn_measurement_device_type 'SuperNova, Dual, Cu at home/near, Atlas'
_diffrn_measurement_method '\w scans'
_diffrn_radiation_type CuK\a
_diffrn_radiation_wavelength 1.54184
_diffrn_reflns_av_R_equivalents 0.0345
_diffrn_reflns_av_unetI/netI 0.0205
_diffrn_reflns_Laue_measured_fraction_full 1.000
_diffrn_reflns_Laue_measured_fraction_max 0.992
_diffrn_reflns_limit_h_max 13
_diffrn_reflns_limit_h_min -13
_diffrn_reflns_limit_k_max 13
_diffrn_reflns_limit_k_min -13
_diffrn_reflns_limit_l_max 22
_diffrn_reflns_limit_l_min -19
_diffrn_reflns_number 24531
_diffrn_reflns_point_group_measured_fraction_full 1.000
_diffrn_reflns_point_group_measured_fraction_max 0.992
_diffrn_reflns_theta_full 67.684
_diffrn_reflns_theta_max 76.607
_diffrn_reflns_theta_min 4.312
_exptl_absorpt_coefficient_mu 1.695
_exptl_absorpt_correction_T_max 1.000
_exptl_absorpt_correction_T_min 0.793
_exptl_absorpt_correction_type gaussian
_exptl_absorpt_process_details
;
CrysAlisPro 1.171.39.46 (Rigaku Oxford Diffraction, 2018)
Numerical absorption correction based on gaussian integration over
			a multifaceted crystal model
Empirical absorption correction using spherical harmonics,
 implemented in SCALE3 ABSPACK scaling algorithm.
;
_exptl_crystal_colour colourless
_exptl_crystal_colour_primary colourless
_exptl_crystal_density_diffrn 1.210
_exptl_crystal_description block
_exptl_crystal_F_000 816
_exptl_crystal_size_max 0.156
_exptl_crystal_size_mid 0.125
_exptl_crystal_size_min 0.09
_refine_diff_density_max 0.468
_refine_diff_density_min -0.366
_refine_diff_density_rms 0.050
_refine_ls_extinction_method none
_refine_ls_goodness_of_fit_ref 1.051
_refine_ls_hydrogen_treatment constr
_refine_ls_matrix_type full
_refine_ls_number_parameters 220
_refine_ls_number_reflns 4318
_refine_ls_number_restraints 0
_refine_ls_restrained_S_all 1.051
_refine_ls_R_factor_all 0.0326
_refine_ls_R_factor_gt 0.0281
_refine_ls_shift/su_max 0.001
_refine_ls_shift/su_mean 0.000
_refine_ls_structure_factor_coef Fsqd
_refine_ls_weighting_details 'w=1/[\s^2^(Fo^2^)+(0.0331P)^2^+1.1148P] where P=(Fo^2^+2Fc^2^)/3'
_refine_ls_weighting_scheme calc
_refine_ls_wR_factor_gt 0.0704
_refine_ls_wR_factor_ref 0.0737
_reflns_Friedel_coverage 0.000
_reflns_number_gt 3854
_reflns_number_total 4318
_reflns_threshold_expression 'I > 2\s(I)'
_cod_data_source_file d4dt00084f2.cif
_cod_data_source_block batch4-c1-2-r1
_cod_depositor_comments 'Adding full bibliography for 7715272--7715274.cif.'
_cod_database_code 7715272
_shelx_shelxl_version_number 2018/3
_shelx_space_group_comment
;
The symmetry employed for this shelxl refinement is uniquely defined
by the following loop, which should always be used as a source of
symmetry information in preference to the above space-group names.
They are only intended as comments.
;
_shelx_estimated_absorpt_t_max 0.862
_shelx_estimated_absorpt_t_min 0.778
_olex2_refinement_description
;
1. Fixed Uiso
 At 1.5 times of:
  All C(H,H,H) groups
2.a Idealised Me refined as rotating group:
 C15(H15A,H15B,H15C), C14(H14A,H14B,H14C), C11(H11A,H11B,H11C), C16(H16A,H16B,
 H16C), C3(H3A,H3B,H3C), C12(H12A,H12B,H12C), C10(H10A,H10B,H10C), C8(H8A,H8B,
 H8C), C7(H7A,H7B,H7C), C4(H4A,H4B,H4C), C2(H2A,H2B,H2C), C6(H6A,H6B,H6C)
;
_olex2_submission_special_instructions 'No special instructions were received'
_oxdiff_exptl_absorpt_empirical_details
;
Empirical correction (ABSPACK) includes:
- Absorption correction using spherical harmonics
- Frame scaling
;

loop_
_space_group_symop_operation_xyz
'x, y, z'
'-x, y+1/2, -z+1/2'
'-x, -y, -z'
'x, -y-1/2, z-1/2'

loop_
_atom_site_label
_atom_site_type_symbol
_atom_site_fract_x
_atom_site_fract_y
_atom_site_fract_z
_atom_site_U_iso_or_equiv
_atom_site_adp_type
_atom_site_occupancy
_atom_site_site_symmetry_order
_atom_site_calc_flag
_atom_site_refinement_flags_posn
_atom_site_refinement_flags_adp
_atom_site_refinement_flags_occupancy
_atom_site_disorder_assembly
_atom_site_disorder_group
Zn1 Zn 0.40178(2) 0.49157(2) 0.41908(2) 0.01746(7) Uani 1 1 d . . . . .
N5 N 0.67399(12) 0.41839(11) 0.44512(7) 0.0197(2) Uani 1 1 d . . . . .
N1 N 0.30730(12) 0.33412(11) 0.40042(7) 0.0205(2) Uani 1 1 d . . . . .
N6 N 0.66229(12) 0.38911(11) 0.51199(7) 0.0185(2) Uani 1 1 d . . . . .
N4 N 0.59016(12) 0.49281(11) 0.40756(7) 0.0187(2) Uani 1 1 d . . . . .
N2 N 0.23408(12) 0.35220(12) 0.33467(7) 0.0216(3) Uani 1 1 d . . . . .
N3 N 0.25356(12) 0.45761(11) 0.30896(7) 0.0203(2) Uani 1 1 d . . . . .
C13 C 0.76497(14) 0.29839(14) 0.54451(8) 0.0217(3) Uani 1 1 d . . . . .
C1 C 0.27708(16) 0.22096(14) 0.43635(8) 0.0243(3) Uani 1 1 d . . . . .
C15 C 0.71993(15) 0.24050(14) 0.61066(9) 0.0246(3) Uani 1 1 d . . . . .
H15A H 0.704054 0.303561 0.645402 0.037 Uiso 1 1 calc GR . . . .
H15B H 0.787569 0.185421 0.636361 0.037 Uiso 1 1 calc GR . . . .
H15C H 0.639214 0.195304 0.592764 0.037 Uiso 1 1 calc GR . . . .
C14 C 0.77835(17) 0.20074(15) 0.48736(9) 0.0299(3) Uani 1 1 d . . . . .
H14A H 0.693025 0.163707 0.468577 0.045 Uiso 1 1 calc GR . . . .
H14B H 0.839784 0.138849 0.511170 0.045 Uiso 1 1 calc GR . . . .
H14C H 0.810802 0.237078 0.445688 0.045 Uiso 1 1 calc GR . . . .
C9 C 0.62496(15) 0.51788(14) 0.33298(8) 0.0215(3) Uani 1 1 d . . . . .
C11 C 0.53983(15) 0.62254(14) 0.29790(8) 0.0239(3) Uani 1 1 d . . . . .
H11A H 0.447861 0.598797 0.289788 0.036 Uiso 1 1 calc GR . . . .
H11B H 0.562293 0.643700 0.249936 0.036 Uiso 1 1 calc GR . . . .
H11C H 0.554564 0.692484 0.331394 0.036 Uiso 1 1 calc GR . . . .
C16 C 0.89490(15) 0.36438(16) 0.56952(10) 0.0285(3) Uani 1 1 d . . . . .
H16A H 0.921824 0.400133 0.525920 0.043 Uiso 1 1 calc GR . . . .
H16B H 0.961462 0.306985 0.593640 0.043 Uiso 1 1 calc GR . . . .
H16C H 0.884616 0.428268 0.604997 0.043 Uiso 1 1 calc GR . . . .
C3 C 0.38203(17) 0.20407(16) 0.50546(10) 0.0319(4) Uani 1 1 d . . . . .
H3A H 0.466805 0.195156 0.491009 0.048 Uiso 1 1 calc GR . . . .
H3B H 0.363328 0.131495 0.532152 0.048 Uiso 1 1 calc GR . . . .
H3C H 0.384092 0.274586 0.538081 0.048 Uiso 1 1 calc GR . . . .
C5 C 0.17429(16) 0.47737(15) 0.23213(9) 0.0247(3) Uani 1 1 d . . . . .
C12 C 0.76862(16) 0.55459(19) 0.34374(10) 0.0328(4) Uani 1 1 d . . . . .
H12A H 0.785300 0.623520 0.377958 0.049 Uiso 1 1 calc GR . . . .
H12B H 0.788589 0.577164 0.295383 0.049 Uiso 1 1 calc GR . . . .
H12C H 0.823894 0.486571 0.364745 0.049 Uiso 1 1 calc GR . . . .
C10 C 0.59786(19) 0.40502(16) 0.28448(9) 0.0322(4) Uani 1 1 d . . . . .
H10A H 0.655809 0.339716 0.307030 0.048 Uiso 1 1 calc GR . . . .
H10B H 0.613482 0.422540 0.234430 0.048 Uiso 1 1 calc GR . . . .
H10C H 0.506888 0.380308 0.280837 0.048 Uiso 1 1 calc GR . . . .
C8 C 0.2497(2) 0.4299(2) 0.17441(10) 0.0454(5) Uani 1 1 d . . . . .
H8A H 0.334141 0.470961 0.180971 0.068 Uiso 1 1 calc GR . . . .
H8B H 0.199451 0.445581 0.123995 0.068 Uiso 1 1 calc GR . . . .
H8C H 0.263609 0.342817 0.181324 0.068 Uiso 1 1 calc GR . . . .
C7 C 0.15275(19) 0.61255(17) 0.22023(10) 0.0360(4) Uani 1 1 d . . . . .
H7A H 0.103258 0.643727 0.256370 0.054 Uiso 1 1 calc GR . . . .
H7B H 0.103846 0.627306 0.169402 0.054 Uiso 1 1 calc GR . . . .
H7C H 0.237297 0.653593 0.227277 0.054 Uiso 1 1 calc GR . . . .
C4 C 0.14384(19) 0.2356(2) 0.45860(12) 0.0480(5) Uani 1 1 d . . . . .
H4A H 0.147633 0.303091 0.493676 0.072 Uiso 1 1 calc GR . . . .
H4B H 0.122000 0.161219 0.482426 0.072 Uiso 1 1 calc GR . . . .
H4C H 0.076938 0.251870 0.413894 0.072 Uiso 1 1 calc GR . . . .
C2 C 0.2741(3) 0.11432(17) 0.38389(11) 0.0523(6) Uani 1 1 d . . . . .
H2A H 0.209027 0.128909 0.338120 0.078 Uiso 1 1 calc GR . . . .
H2B H 0.251077 0.040969 0.408331 0.078 Uiso 1 1 calc GR . . . .
H2C H 0.360199 0.104197 0.371326 0.078 Uiso 1 1 calc GR . . . .
C6 C 0.0426(2) 0.4147(2) 0.22143(12) 0.0471(5) Uani 1 1 d . . . . .
H6A H 0.055598 0.327155 0.225305 0.071 Uiso 1 1 calc GR . . . .
H6B H -0.009025 0.434751 0.172020 0.071 Uiso 1 1 calc GR . . . .
H6C H -0.003655 0.441898 0.260081 0.071 Uiso 1 1 calc GR . . . .

loop_
_atom_site_aniso_label
_atom_site_aniso_U_11
_atom_site_aniso_U_22
_atom_site_aniso_U_33
_atom_site_aniso_U_23
_atom_site_aniso_U_13
_atom_site_aniso_U_12
Zn1 0.01566(11) 0.01744(11) 0.02002(11) -0.00159(7) 0.00536(7) -0.00069(7)
N5 0.0178(6) 0.0209(6) 0.0208(6) -0.0011(5) 0.0051(5) -0.0005(5)
N1 0.0212(6) 0.0196(6) 0.0204(6) -0.0009(5) 0.0032(5) -0.0035(5)
N6 0.0178(6) 0.0188(6) 0.0196(6) -0.0003(5) 0.0054(5) 0.0013(4)
N4 0.0168(6) 0.0209(6) 0.0193(6) 0.0007(4) 0.0058(5) 0.0004(4)
N2 0.0208(6) 0.0222(6) 0.0221(6) -0.0012(5) 0.0050(5) -0.0012(5)
N3 0.0182(6) 0.0206(6) 0.0212(6) -0.0007(5) 0.0023(5) -0.0004(5)
C13 0.0194(7) 0.0212(7) 0.0250(7) 0.0001(6) 0.0057(6) 0.0052(6)
C1 0.0300(8) 0.0224(7) 0.0214(7) -0.0007(6) 0.0073(6) -0.0070(6)
C15 0.0245(7) 0.0237(7) 0.0260(8) 0.0025(6) 0.0058(6) 0.0043(6)
C14 0.0338(8) 0.0276(8) 0.0295(8) -0.0021(6) 0.0093(7) 0.0100(7)
C9 0.0194(7) 0.0279(7) 0.0189(7) 0.0008(6) 0.0079(5) 0.0016(6)
C11 0.0246(7) 0.0265(7) 0.0215(7) 0.0024(6) 0.0068(6) 0.0000(6)
C16 0.0181(7) 0.0340(8) 0.0332(9) 0.0028(7) 0.0045(6) 0.0023(6)
C3 0.0324(8) 0.0293(8) 0.0321(9) 0.0073(7) 0.0021(7) -0.0055(7)
C5 0.0226(7) 0.0269(8) 0.0227(7) 0.0004(6) 0.0000(6) 0.0014(6)
C12 0.0212(8) 0.0521(11) 0.0269(8) 0.0083(7) 0.0092(6) -0.0002(7)
C10 0.0435(10) 0.0306(8) 0.0230(8) -0.0040(6) 0.0078(7) 0.0082(7)
C8 0.0488(11) 0.0587(13) 0.0258(9) -0.0071(9) 0.0005(8) 0.0181(10)
C7 0.0420(10) 0.0313(9) 0.0309(9) 0.0033(7) -0.0017(7) 0.0016(8)
C4 0.0289(9) 0.0733(15) 0.0439(11) 0.0192(10) 0.0121(8) -0.0063(9)
C2 0.105(2) 0.0230(9) 0.0308(10) -0.0025(7) 0.0175(11) -0.0102(10)
C6 0.0342(10) 0.0521(12) 0.0469(11) 0.0142(9) -0.0113(8) -0.0129(9)

loop_
_atom_type_symbol
_atom_type_description
_atom_type_scat_dispersion_real
_atom_type_scat_dispersion_imag
_atom_type_scat_source
C C 0.0181 0.0091 'International Tables Vol C Tables 4.2.6.8 and 6.1.1.4'
H H 0.0000 0.0000 'International Tables Vol C Tables 4.2.6.8 and 6.1.1.4'
N N 0.0311 0.0180 'International Tables Vol C Tables 4.2.6.8 and 6.1.1.4'
Zn Zn -1.5491 0.6778 'International Tables Vol C Tables 4.2.6.8 and 6.1.1.4'

loop_
_exptl_crystal_face_index_h
_exptl_crystal_face_index_k
_exptl_crystal_face_index_l
_exptl_crystal_face_perp_dist
-5 0 10 0.0612
-1 -7 4 0.0759
4 -5 -7 0.0646
3 4 -9 0.0612
-2 7 2 0.0606
-6 -2 7 0.0566
-4 -1 -8 0.0473
5 2 -10 0.0624
5 1 7 0.0411
-5 -3 8 0.0575
-3 -5 -6 0.0606
-1 -4 -9 0.0551
-2 -6 -4 0.0640
2 3 -11 0.0542
-2 4 -9 0.0600
-6 3 -1 0.0624
-7 -1 1 0.0564
-1 -2 -10 0.0478
-4 5 7 0.0663
-4 1 -8 0.0523
5 3 5 0.0429
4 2 8 0.0382
-4 -4 7 0.0579
-7 0 5 0.0535
-1 -7 -2 0.0695
4 5 4 0.0517

loop_
_geom_angle_atom_site_label_1
_geom_angle_atom_site_label_2
_geom_angle_atom_site_label_3
_geom_angle
_geom_angle_site_symmetry_1
_geom_angle_site_symmetry_3
_geom_angle_publ_flag
N1 Zn1 N6 117.38(5) . 3_666 ?
N1 Zn1 N4 116.53(5) . . ?
N1 Zn1 N3 59.15(5) . . ?
N6 Zn1 N3 113.47(5) 3_666 . ?
N4 Zn1 N6 120.65(5) . 3_666 ?
N4 Zn1 N3 114.10(5) . . ?
N6 N5 N4 118.52(12) . . ?
N2 N1 Zn1 101.67(9) . . ?
N2 N1 C1 113.62(12) . . ?
C1 N1 Zn1 143.72(10) . . ?
N5 N6 Zn1 121.89(10) . 3_666 ?
N5 N6 C13 110.20(11) . . ?
C13 N6 Zn1 119.26(9) . 3_666 ?
N5 N4 Zn1 120.73(9) . . ?
N5 N4 C9 109.61(11) . . ?
C9 N4 Zn1 120.85(9) . . ?
N3 N2 N1 111.58(12) . . ?
N2 N3 Zn1 87.58(8) . . ?
N2 N3 C5 112.06(12) . . ?
C5 N3 Zn1 160.32(10) . . ?
N6 C13 C15 106.52(11) . . ?
N6 C13 C14 111.03(12) . . ?
N6 C13 C16 108.70(12) . . ?
C15 C13 C14 109.22(13) . . ?
C15 C13 C16 111.21(13) . . ?
C14 C13 C16 110.12(13) . . ?
N1 C1 C3 106.97(12) . . ?
N1 C1 C4 108.31(14) . . ?
N1 C1 C2 111.02(13) . . ?
C3 C1 C4 109.78(14) . . ?
C3 C1 C2 110.56(16) . . ?
C2 C1 C4 110.13(18) . . ?
C13 C15 H15A 109.5 . . ?
C13 C15 H15B 109.5 . . ?
C13 C15 H15C 109.5 . . ?
H15A C15 H15B 109.5 . . ?
H15A C15 H15C 109.5 . . ?
H15B C15 H15C 109.5 . . ?
C13 C14 H14A 109.5 . . ?
C13 C14 H14B 109.5 . . ?
C13 C14 H14C 109.5 . . ?
H14A C14 H14B 109.5 . . ?
H14A C14 H14C 109.5 . . ?
H14B C14 H14C 109.5 . . ?
N4 C9 C11 107.10(12) . . ?
N4 C9 C12 110.02(12) . . ?
N4 C9 C10 108.91(13) . . ?
C11 C9 C12 109.17(14) . . ?
C11 C9 C10 110.75(13) . . ?
C10 C9 C12 110.82(14) . . ?
C9 C11 H11A 109.5 . . ?
C9 C11 H11B 109.5 . . ?
C9 C11 H11C 109.5 . . ?
H11A C11 H11B 109.5 . . ?
H11A C11 H11C 109.5 . . ?
H11B C11 H11C 109.5 . . ?
C13 C16 H16A 109.5 . . ?
C13 C16 H16B 109.5 . . ?
C13 C16 H16C 109.5 . . ?
H16A C16 H16B 109.5 . . ?
H16A C16 H16C 109.5 . . ?
H16B C16 H16C 109.5 . . ?
C1 C3 H3A 109.5 . . ?
C1 C3 H3B 109.5 . . ?
C1 C3 H3C 109.5 . . ?
H3A C3 H3B 109.5 . . ?
H3A C3 H3C 109.5 . . ?
H3B C3 H3C 109.5 . . ?
N3 C5 C8 109.30(13) . . ?
N3 C5 C7 108.42(13) . . ?
N3 C5 C6 111.82(14) . . ?
C7 C5 C8 108.74(16) . . ?
C6 C5 C8 109.50(17) . . ?
C6 C5 C7 109.02(15) . . ?
C9 C12 H12A 109.5 . . ?
C9 C12 H12B 109.5 . . ?
C9 C12 H12C 109.5 . . ?
H12A C12 H12B 109.5 . . ?
H12A C12 H12C 109.5 . . ?
H12B C12 H12C 109.5 . . ?
C9 C10 H10A 109.5 . . ?
C9 C10 H10B 109.5 . . ?
C9 C10 H10C 109.5 . . ?
H10A C10 H10B 109.5 . . ?
H10A C10 H10C 109.5 . . ?
H10B C10 H10C 109.5 . . ?
C5 C8 H8A 109.5 . . ?
C5 C8 H8B 109.5 . . ?
C5 C8 H8C 109.5 . . ?
H8A C8 H8B 109.5 . . ?
H8A C8 H8C 109.5 . . ?
H8B C8 H8C 109.5 . . ?
C5 C7 H7A 109.5 . . ?
C5 C7 H7B 109.5 . . ?
C5 C7 H7C 109.5 . . ?
H7A C7 H7B 109.5 . . ?
H7A C7 H7C 109.5 . . ?
H7B C7 H7C 109.5 . . ?
C1 C4 H4A 109.5 . . ?
C1 C4 H4B 109.5 . . ?
C1 C4 H4C 109.5 . . ?
H4A C4 H4B 109.5 . . ?
H4A C4 H4C 109.5 . . ?
H4B C4 H4C 109.5 . . ?
C1 C2 H2A 109.5 . . ?
C1 C2 H2B 109.5 . . ?
C1 C2 H2C 109.5 . . ?
H2A C2 H2B 109.5 . . ?
H2A C2 H2C 109.5 . . ?
H2B C2 H2C 109.5 . . ?
C5 C6 H6A 109.5 . . ?
C5 C6 H6B 109.5 . . ?
C5 C6 H6C 109.5 . . ?
H6A C6 H6B 109.5 . . ?
H6A C6 H6C 109.5 . . ?
H6B C6 H6C 109.5 . . ?

loop_
_geom_bond_atom_site_label_1
_geom_bond_atom_site_label_2
_geom_bond_distance
_geom_bond_site_symmetry_2
_geom_bond_publ_flag
Zn1 N1 2.0000(12) . ?
Zn1 N6 2.0298(12) 3_666 ?
Zn1 N4 2.0241(12) . ?
Zn1 N3 2.3116(12) . ?
N5 N6 1.2932(18) . ?
N5 N4 1.2955(18) . ?
N1 N2 1.3041(18) . ?
N1 C1 1.4780(19) . ?
N6 C13 1.5037(18) . ?
N4 C9 1.5050(18) . ?
N2 N3 1.2898(18) . ?
N3 C5 1.4964(19) . ?
C13 C15 1.524(2) . ?
C13 C14 1.529(2) . ?
C13 C16 1.531(2) . ?
C1 C3 1.510(2) . ?
C1 C4 1.537(2) . ?
C1 C2 1.517(2) . ?
C15 H15A 0.9800 . ?
C15 H15B 0.9800 . ?
C15 H15C 0.9800 . ?
C14 H14A 0.9800 . ?
C14 H14B 0.9800 . ?
C14 H14C 0.9800 . ?
C9 C11 1.523(2) . ?
C9 C12 1.532(2) . ?
C9 C10 1.525(2) . ?
C11 H11A 0.9800 . ?
C11 H11B 0.9800 . ?
C11 H11C 0.9800 . ?
C16 H16A 0.9800 . ?
C16 H16B 0.9800 . ?
C16 H16C 0.9800 . ?
C3 H3A 0.9800 . ?
C3 H3B 0.9800 . ?
C3 H3C 0.9800 . ?
C5 C8 1.531(2) . ?
C5 C7 1.523(2) . ?
C5 C6 1.520(2) . ?
C12 H12A 0.9800 . ?
C12 H12B 0.9800 . ?
C12 H12C 0.9800 . ?
C10 H10A 0.9800 . ?
C10 H10B 0.9800 . ?
C10 H10C 0.9800 . ?
C8 H8A 0.9800 . ?
C8 H8B 0.9800 . ?
C8 H8C 0.9800 . ?
C7 H7A 0.9800 . ?
C7 H7B 0.9800 . ?
C7 H7C 0.9800 . ?
C4 H4A 0.9800 . ?
C4 H4B 0.9800 . ?
C4 H4C 0.9800 . ?
C2 H2A 0.9800 . ?
C2 H2B 0.9800 . ?
C2 H2C 0.9800 . ?
C6 H6A 0.9800 . ?
C6 H6B 0.9800 . ?
C6 H6C 0.9800 . ?

loop_
_geom_torsion_atom_site_label_1
_geom_torsion_atom_site_label_2
_geom_torsion_atom_site_label_3
_geom_torsion_atom_site_label_4
_geom_torsion
_geom_torsion_site_symmetry_1
_geom_torsion_site_symmetry_2
_geom_torsion_site_symmetry_3
_geom_torsion_site_symmetry_4
_geom_torsion_publ_flag
Zn1 N1 N2 N3 1.47(13) . . . . ?
Zn1 N1 C1 C3 -22.8(2) . . . . ?
Zn1 N1 C1 C4 95.5(2) . . . . ?
Zn1 N1 C1 C2 -143.52(18) . . . . ?
Zn1 N6 C13 C15 48.87(14) 3_666 . . . ?
Zn1 N6 C13 C14 167.67(10) 3_666 . . . ?
Zn1 N6 C13 C16 -71.04(14) 3_666 . . . ?
Zn1 N4 C9 C11 42.83(15) . . . . ?
Zn1 N4 C9 C12 161.37(11) . . . . ?
Zn1 N4 C9 C10 -76.98(14) . . . . ?
Zn1 N3 C5 C8 89.2(3) . . . . ?
Zn1 N3 C5 C7 -29.2(4) . . . . ?
Zn1 N3 C5 C6 -149.4(3) . . . . ?
N5 N6 C13 C15 -162.77(12) . . . . ?
N5 N6 C13 C14 -43.96(17) . . . . ?
N5 N6 C13 C16 77.32(15) . . . . ?
N5 N4 C9 C11 -169.53(12) . . . . ?
N5 N4 C9 C12 -50.99(17) . . . . ?
N5 N4 C9 C10 70.66(15) . . . . ?
N1 N2 N3 Zn1 -1.24(11) . . . . ?
N1 N2 N3 C5 177.53(12) . . . . ?
N6 N5 N4 Zn1 -34.50(17) . . . . ?
N6 N5 N4 C9 177.81(12) . . . . ?
N4 N5 N6 Zn1 -35.04(17) . . . 3_666 ?
N4 N5 N6 C13 177.58(12) . . . . ?
N2 N1 C1 C3 171.57(13) . . . . ?
N2 N1 C1 C4 -70.16(17) . . . . ?
N2 N1 C1 C2 50.9(2) . . . . ?
N2 N3 C5 C8 -87.17(17) . . . . ?
N2 N3 C5 C7 154.46(14) . . . . ?
N2 N3 C5 C6 34.24(19) . . . . ?
C1 N1 N2 N3 172.83(12) . . . . ?
